data_9010437
loop_
_publ_author_name
'Yang, H.'
'Dembowski, R. F.'
'Conrad, P. G.'
'Downs, R. T.'

_publ_section_title
;
 Crystal structure and Raman spectrum of hydroxyl-bastnasite-(Ce), CeCO3(OH)
 Note: changed Ce3(z) to .2579 according to authors
 Locality: Trimouns, Luzenac, France
;
_journal_name_full 'American Mineralogist'
_journal_page_first 698
_journal_page_last 701
_journal_paper_doi 10.2138/am.2008.2827
_journal_volume 93
_journal_year 2008
_chemical_formula_sum 'C H0.65 Ce0.5 F0.35 La0.23 Nd0.24 O3.65 Y0.03'
_chemical_name_mineral Hydroxylbastnasite-(Ce)
_space_group_IT_number 174
_symmetry_space_group_name_Hall 'P -6'
_symmetry_space_group_name_H-M 'P -6'
_cell_angle_alpha 90
_cell_angle_beta 90
_cell_angle_gamma 120
_cell_formula_units_Z 18
_cell_length_a 12.4112
_cell_length_b 12.4112
_cell_length_c 9.8511
_cell_volume 1314.144
_exptl_crystal_density_diffrn 4.936
_cod_duplicate_entry 9010436
_cod_original_formula_sum '(Ce.5 Nd.24 La.23 Y.03) C O3.65 (F.35 H.65)'
_cod_database_code 9010437

loop_
_symmetry_equiv_pos_as_xyz
x,y,z
-x+y,-x,-z
-y,x-y,z
x,y,-z
-x+y,-x,z
-y,x-y,-z

loop_
_atom_site_aniso_label
_atom_site_aniso_U_11
_atom_site_aniso_U_22
_atom_site_aniso_U_33
_atom_site_aniso_U_12
_atom_site_aniso_U_13
_atom_site_aniso_U_23
Ce1 0.00791 0.00662 0.00746 0.00328 0.00173 -0.00010
Nd1 0.00791 0.00662 0.00746 0.00328 0.00173 -0.00010
La1 0.00791 0.00662 0.00746 0.00328 0.00173 -0.00010
Y1 0.00791 0.00662 0.00746 0.00328 0.00173 -0.00010
Ce2 0.00619 0.00715 0.01206 0.00274 -0.00005 0.00288
Nd2 0.00619 0.00715 0.01206 0.00274 -0.00005 0.00288
La2 0.00619 0.00715 0.01206 0.00274 -0.00005 0.00288
Y2 0.00619 0.00715 0.01206 0.00274 -0.00005 0.00288
Ce3 0.00625 0.00717 0.00931 0.00299 -0.00019 0.00183
Nd3 0.00625 0.00717 0.00931 0.00299 -0.00019 0.00183
La3 0.00625 0.00717 0.00931 0.00299 -0.00019 0.00183
Y3 0.00625 0.00717 0.00931 0.00299 -0.00019 0.00183
C1 0.02091 0.01587 0.02072 0.01061 0.00000 0.00000
C2 0.00611 0.01337 0.00824 0.00256 0.00000 0.00000
C3 0.01672 0.02271 0.02155 0.00573 0.00000 0.00000
C4 0.01628 0.01096 0.01121 0.00913 0.00000 0.00000
C5 0.01865 0.00655 0.00515 0.00494 0.00000 0.00000
C6 0.01125 0.00699 0.00956 0.00400 0.00000 0.00000
O1 0.02315 0.02957 0.01126 0.00514 0.00000 0.00000
O2 0.02507 0.01163 0.00697 0.01039 -0.00075 -0.00124
O3 0.00602 0.01812 0.01395 0.00219 0.00000 0.00000
O4 0.00832 0.01286 0.00910 0.00598 -0.00206 -0.00329
O5 0.03082 0.03535 0.01499 0.01125 0.00000 0.00000
O6 0.01357 0.01455 0.00620 -0.00223 0.00119 0.00273
O7 0.01271 0.02244 0.01019 0.01170 0.00000 0.00000
O8 0.01829 0.01186 0.01005 0.01000 -0.00519 -0.00216
O9 0.01508 0.01439 0.00677 0.00436 0.00000 0.00000
O10 0.01262 0.01287 0.00621 0.00852 -0.00497 -0.00235
O11 0.01212 0.02296 0.01091 0.01594 0.00000 0.00000
O12 0.01217 0.00893 0.00587 0.00208 0.00321 0.00137
O-H1 0.01603 0.01603 0.02355 0.00802 0.00000 0.00000
F1 0.01603 0.01603 0.02355 0.00802 0.00000 0.00000
O-H2 0.01478 0.01478 0.03605 0.00739 0.00000 0.00000
F2 0.01478 0.01478 0.03605 0.00739 0.00000 0.00000
O-H3 0.01448 0.01448 0.02562 0.00724 0.00000 0.00000
F3 0.01448 0.01448 0.02562 0.00724 0.00000 0.00000
O-H4 0.01772 0.01448 0.02295 0.00898 -0.00044 -0.00175
F4 0.01772 0.01448 0.02295 0.00898 -0.00044 -0.00175
O-H5 0.01799 0.02112 0.01619 0.01069 -0.00203 -0.00050
F5 0.01799 0.02112 0.01619 0.01069 -0.00203 -0.00050

loop_
_atom_site_label
_atom_site_fract_x
_atom_site_fract_y
_atom_site_fract_z
_atom_site_occupancy
_atom_site_U_iso_or_equiv
_atom_site_type_symbol
_atom_site_attached_hydrogens
Ce1 0.10990 0.22900 0.23950 0.50000 0.00750 Ce 0
Nd1 0.10990 0.22900 0.23950 0.24000 0.00750 Nd 0
La1 0.10990 0.22900 0.23950 0.23000 0.00750 La 0
Y1 0.10990 0.22900 0.23950 0.03000 0.00750 Y 0
Ce2 0.43850 0.21710 0.25550 0.50000 0.00870 Ce 0
Nd2 0.43850 0.21710 0.25550 0.24000 0.00870 Nd 0
La2 0.43850 0.21710 0.25550 0.23000 0.00870 La 0
Y2 0.43850 0.21710 0.25550 0.03000 0.00870 Y 0
Ce3 0.10500 0.55910 0.25790 0.50000 0.00770 Ce 0
Nd3 0.10500 0.55910 0.25790 0.24000 0.00770 Nd 0
La3 0.10500 0.55910 0.25790 0.23000 0.00770 La 0
Y3 0.10500 0.55910 0.25790 0.03000 0.00770 Y 0
C1 0.48960 0.35710 0.00000 1.00000 0.01900 C 0
C2 0.20120 0.08930 0.00000 1.00000 0.01000 C 0
C3 0.30150 0.46690 0.00000 1.00000 0.02200 C 0
C4 0.55180 0.41780 0.50000 1.00000 0.01300 C 0
C5 0.23970 0.46560 0.50000 1.00000 0.01100 C 0
C6 0.20280 0.02550 0.50000 1.00000 0.01000 C 0
O1 0.48870 0.24790 0.00000 1.00000 0.02500 O 0
O2 0.49240 0.40520 0.11390 1.00000 0.01400 O 0
O3 0.02880 0.16900 0.00000 1.00000 0.01400 O 0
O4 0.23410 0.14900 0.11360 1.00000 0.01000 O 0
O5 0.16190 0.58750 0.00000 1.00000 0.02900 O 0
O6 0.25150 0.41950 0.11300 1.00000 0.01600 O 0
O7 0.49970 0.29930 0.50000 1.00000 0.01400 O 0
O8 0.51850 0.09620 0.38650 1.00000 0.01200 O 0
O9 0.35960 0.52420 0.50000 1.00000 0.01300 O 0
O10 0.17870 0.43330 0.38630 1.00000 0.01000 O 0
O11 0.08190 0.17990 0.50000 1.00000 0.01200 O 0
O12 0.25110 0.07380 0.38680 1.00000 0.01000 O 0
O-H1 0.00000 0.00000 0.26810 0.65000 0.01900 O 1
F1 0.00000 0.00000 0.26810 0.35000 0.01900 F 0
O-H2 0.66667 0.33333 0.23750 0.65000 0.02200 O 1
F2 0.66667 0.33333 0.23750 0.35000 0.02200 F 0
O-H3 0.33333 0.66667 0.23770 0.65000 0.01800 O 1
F3 0.33333 0.66667 0.23770 0.35000 0.01800 F 0
O-H4 0.32260 0.32120 0.32170 0.65000 0.01800 O 1
F4 0.32260 0.32120 0.32170 0.35000 0.01800 F 0
O-H5 0.34380 0.00020 0.17930 0.65000 0.01800 O 1
F5 0.34380 0.00020 0.17930 0.35000 0.01800 F 0

loop_
_cod_changelog_entry_id
_cod_changelog_entry_author
_cod_changelog_entry_date
_cod_changelog_entry_text
1
;cod-tools version 3.8.0
Id: cif_guess_AMCSD_atom_types 9574 2023-05-10 09:00:05Z saulius
;
2023-05-10T18:52:34+03:00
;Derived atom types and hydrogen counts
from atom names that follow the AMCSD naming convention
(Wat == water, O-H == hydroxyl).
;
2
;cod-tools version 3.10.1
Id: cif_fix_AMCSD_aniso_labels 10200 2024-08-01 14:09:44Z saulius
;
2024-08-02T12:21:29+03:00
;Changed the following '_atom_site_aniso_label' values:
'OH1' -> 'O-H1'
'OH2' -> 'O-H2'
'OH3' -> 'O-H3'
'OH4' -> 'O-H4'
'OH5' -> 'O-H5'
;
